data_1576287
loop_
_publ_author_name
'Jin, Jiarong'
'Li, Xin'
'Luo, Yicheng'
'Chen, Jian-Fu'
'Tang, Wenjun'
'Du, Kang'

_publ_section_title
;
 Acyl-oxyallenes as \a, \b-Unsaturated Ketone Surrogates for Giese Radical
 Addition
;
_journal_name_full 'Chemical Science'
_journal_paper_doi 10.1039/D5SC08002A
_journal_year 2025
_chemical_formula_moiety 'C34 H34 N O'
_chemical_formula_sum 'C34 H34 N O'
_chemical_formula_weight 472.62
_space_group_crystal_system triclinic
_space_group_IT_number 2
_space_group_name_Hall '-P 1'
_space_group_name_H-M_alt 'P -1'
_atom_sites_solution_hydrogens geom
_atom_sites_solution_primary dual
_audit_block_doi 10.5517/ccdc.csd.cc2lstlt
_audit_creation_date 2024-10-26
_audit_creation_method
;
Olex2 1.5
(compiled 2024.02.16 svn.r378c4104 for OlexSys, GUI svn.r6928)
;
_audit_update_record
;
2024-12-03 deposited with the CCDC.	2025-11-25 downloaded from the CCDC.
;
_cell_angle_alpha 72.825(2)
_cell_angle_beta 80.564(2)
_cell_angle_gamma 69.791(2)
_cell_formula_units_Z 2
_cell_length_a 9.2433(5)
_cell_length_b 11.6116(7)
_cell_length_c 13.7296(8)
_cell_measurement_reflns_used 2934
_cell_measurement_temperature 193.00
_cell_measurement_theta_max 24.54
_cell_measurement_theta_min 2.53
_cell_volume 1318.05(13)
_computing_cell_refinement 'SAINT V8.40B (Bruker, 2019)'
_computing_data_collection 'APEX5 V2023.9-4 (Bruker, 2023)'
_computing_data_reduction 'SAINT V8.40B (Bruker, 2019)'
_computing_molecular_graphics 'Olex2 1.5 (Dolomanov et al., 2009)'
_computing_publication_material 'Olex2 1.5 (Dolomanov et al., 2009)'
_computing_structure_refinement 'SHELXL 2019/3 (Sheldrick, 2015)'
_computing_structure_solution 'SHELXT 2018/2 (Sheldrick, 2018)'
_diffrn_ambient_temperature 193.00
_diffrn_detector CPAD
_diffrn_detector_area_resol_mean 7.41
_diffrn_detector_type 'Bruker PHOTON II'
_diffrn_measured_fraction_theta_full 0.994
_diffrn_measured_fraction_theta_max 0.993
_diffrn_measurement_device 'four-circle diffractometer'
_diffrn_measurement_device_type 'Bruker D8 VENTURE TXS PHOTON II'
_diffrn_measurement_method '\w and \f shutterless scans'
_diffrn_measurement_specimen_support 'nylon loop'
_diffrn_radiation_monochromator 'Helios Multi-layer Optic'
_diffrn_radiation_probe x-ray
_diffrn_radiation_type MoK\a
_diffrn_radiation_wavelength 0.71073
_diffrn_reflns_av_R_equivalents 0.0453
_diffrn_reflns_av_unetI/netI 0.0771
_diffrn_reflns_Laue_measured_fraction_full 0.994
_diffrn_reflns_Laue_measured_fraction_max 0.993
_diffrn_reflns_limit_h_max 11
_diffrn_reflns_limit_h_min -11
_diffrn_reflns_limit_k_max 15
_diffrn_reflns_limit_k_min -13
_diffrn_reflns_limit_l_max 17
_diffrn_reflns_limit_l_min -17
_diffrn_reflns_number 12578
_diffrn_reflns_point_group_measured_fraction_full 0.994
_diffrn_reflns_point_group_measured_fraction_max 0.993
_diffrn_reflns_theta_full 25.242
_diffrn_reflns_theta_max 27.465
_diffrn_reflns_theta_min 1.934
_diffrn_source TXS
_diffrn_source_current 40.0
_diffrn_source_power 1.8
_diffrn_source_type 'Rotaing Anode'
_diffrn_source_voltage 45.0
_diffrn_standards_number 0
_exptl_absorpt_coefficient_mu 0.070
_exptl_absorpt_correction_T_max 0.7456
_exptl_absorpt_correction_T_min 0.6602
_exptl_absorpt_correction_type multi-scan
_exptl_absorpt_process_details
;
SADABS-2016/2 (Bruker,2016/2) was used for absorption correction.
wR2(int) was 0.0662 before and 0.0480 after correction.
The Ratio of minimum to maximum transmission is 0.8855.
The \l/2 correction factor is Not present.
;
_exptl_crystal_density_diffrn 1.191
_exptl_crystal_description block
_exptl_crystal_F_000 506
_exptl_crystal_size_max 0.12
_exptl_crystal_size_mid 0.1
_exptl_crystal_size_min 0.09
_refine_diff_density_max 0.197
_refine_diff_density_min -0.464
_refine_diff_density_rms 0.039
_refine_ls_extinction_method none
_refine_ls_goodness_of_fit_ref 1.028
_refine_ls_hydrogen_treatment constr
_refine_ls_matrix_type full
_refine_ls_number_parameters 380
_refine_ls_number_reflns 5985
_refine_ls_number_restraints 181
_refine_ls_restrained_S_all 1.019
_refine_ls_R_factor_all 0.1303
_refine_ls_R_factor_gt 0.0653
_refine_ls_shift/su_max 0.000
_refine_ls_shift/su_mean 0.000
_refine_ls_structure_factor_coef Fsqd
_refine_ls_weighting_details 'w=1/[\s^2^(Fo^2^)+(0.0622P)^2^+0.4220P] where P=(Fo^2^+2Fc^2^)/3'
_refine_ls_weighting_scheme calc
_refine_ls_wR_factor_gt 0.1440
_refine_ls_wR_factor_ref 0.1777
_reflns_Friedel_coverage 0.000
_reflns_number_gt 3317
_reflns_number_total 5985
_reflns_threshold_expression 'I > 2\s(I)'
_cod_data_source_file d5sc08002a2.cif
_cod_data_source_block 241025lu_lgpz214150_0m
_cod_depositor_comments
;
The following automatic conversions were performed:

data item '_diffrn_radiation_probe' value 'X-ray' was changed to
'x-ray' in accordance with the
/home/data/users/saulius/crontab/automatic-downloads/rss-feeds/RSC/lib/dictionaries/cif_core.dic
dictionary named 'cif_core.dic' version 2.4.2 last updated on
2011-04-26.

Automatic conversion script
Id: cif_fix_values 8170 2020-07-09 18:12:32Z antanas 
;
_cod_database_code 1576287
_shelx_shelxl_version_number 2019/3
_shelx_space_group_comment
;
The symmetry employed for this shelxl refinement is uniquely defined
by the following loop, which should always be used as a source of
symmetry information in preference to the above space-group names.
They are only intended as comments.
;
_shelx_estimated_absorpt_t_max 0.994
_shelx_estimated_absorpt_t_min 0.992
_olex2_refinement_description
;
1. Fixed Uiso
 At 1.2 times of:
  All C(H) groups, All C(H,H) groups, All N(H) groups
2. Restrained distances
 C15A-C14 \\sim C15-C14
 with sigma of 0.02
3. Uiso/Uaniso restraints and constraints
C15 \\sim C15A \\sim C16 \\sim C16A \\sim C17 \\sim C17A \\sim C18 \\sim C18A
\\sim C19 \\sim C19A \\sim C20 \\sim C20A: within 2A with sigma of 0.01 and
sigma for terminal atoms of 0.02 within 2A
4. Others
 Sof(H14A)=Sof(C15A)=Sof(C16A)=Sof(H16A)=Sof(C17A)=Sof(H17A)=Sof(C18A)=
 Sof(H18A)=Sof(C19A)=Sof(H19A)=Sof(C20A)=Sof(H20A)=1-FVAR(1)
 Sof(H14)=Sof(C15)=Sof(C16)=Sof(H16)=Sof(C17)=Sof(H17)=Sof(C18)=Sof(H18)=
 Sof(C19)=Sof(H19)=Sof(C20)=Sof(H20)=FVAR(1)
5.a Ternary CH refined with riding coordinates:
 C14(H14), C14(H14A), C21(H21), C22(H22)
5.b Secondary CH2 refined with riding coordinates:
 C23(H23A,H23B), C24(H24A,H24B), C25(H25A,H25B), C26(H26A,H26B), C27(H27A,H27B)
5.c Aromatic/amide H refined with riding coordinates:
 N1(H1), C1(H1A), C2(H2), C3(H3), C4(H4), C5(H5), C9(H9), C10(H10), C11(H11),
 C12(H12), C13(H13), C16(H16), C16A(H16A), C17(H17), C17A(H17A), C18(H18),
 C18A(H18A), C19(H19), C19A(H19A), C20(H20), C20A(H20A), C30(H30), C31(H31),
 C32(H32), C33(H33), C34(H34)
;
_olex2_submission_special_instructions 'No special instructions were received'
_site XU

loop_
_space_group_symop_operation_xyz
'x, y, z'
'-x, -y, -z'

loop_
_atom_site_label
_atom_site_type_symbol
_atom_site_fract_x
_atom_site_fract_y
_atom_site_fract_z
_atom_site_U_iso_or_equiv
_atom_site_adp_type
_atom_site_occupancy
_atom_site_site_symmetry_order
_atom_site_calc_flag
_atom_site_refinement_flags_posn
_atom_site_refinement_flags_adp
_atom_site_refinement_flags_occupancy
_atom_site_disorder_assembly
_atom_site_disorder_group
O1 O 1.0482(2) 0.22010(18) 0.12827(13) 0.0622(5) Uani 1 1 d . . . . .
N1 N 0.5046(2) 0.31135(17) 0.31543(14) 0.0410(5) Uani 1 1 d . . . . .
H1 H 0.555447 0.247033 0.362949 0.049 Uiso 1 1 calc R U . . .
C1 C 0.3492(3) 0.1777(2) 0.48085(19) 0.0540(7) Uani 1 1 d . . . . .
H1A H 0.456726 0.138519 0.468246 0.065 Uiso 1 1 calc R U . . .
C2 C 0.2701(4) 0.1224(3) 0.5661(2) 0.0690(9) Uani 1 1 d . . . . .
H2 H 0.324160 0.045930 0.612100 0.083 Uiso 1 1 calc R U . . .
C3 C 0.1141(4) 0.1770(3) 0.5847(2) 0.0721(9) Uani 1 1 d . . . . .
H3 H 0.060514 0.138602 0.643362 0.086 Uiso 1 1 calc R U . . .
C4 C 0.0362(3) 0.2876(3) 0.5178(2) 0.0687(8) Uani 1 1 d . . . . .
H4 H -0.071822 0.325010 0.530132 0.082 Uiso 1 1 calc R U . . .
C5 C 0.1135(3) 0.3446(3) 0.43281(19) 0.0552(7) Uani 1 1 d . . . . .
H5 H 0.058600 0.421059 0.387179 0.066 Uiso 1 1 calc R U . . .
C6 C 0.2721(3) 0.2902(2) 0.41384(18) 0.0440(6) Uani 1 1 d . . . . .
C7 C 0.3576(3) 0.3528(2) 0.32401(16) 0.0378(5) Uani 1 1 d . . . . .
C8 C 0.2637(2) 0.4645(2) 0.24808(17) 0.0402(5) Uani 1 1 d . . . . .
C9 C 0.1913(3) 0.4479(3) 0.1749(2) 0.0571(7) Uani 1 1 d . . . . .
H9 H 0.197966 0.364786 0.173815 0.069 Uiso 1 1 calc R U . . .
C10 C 0.1085(3) 0.5530(4) 0.1029(2) 0.0747(10) Uani 1 1 d . . . . .
H10 H 0.061109 0.541429 0.051619 0.090 Uiso 1 1 calc R U . . .
C11 C 0.0958(3) 0.6720(4) 0.1060(3) 0.0799(11) Uani 1 1 d . . . . .
H11 H 0.038878 0.743382 0.056895 0.096 Uiso 1 1 calc R U . . .
C12 C 0.1637(3) 0.6902(3) 0.1787(3) 0.0721(9) Uani 1 1 d . . . . .
H12 H 0.152673 0.773916 0.180620 0.087 Uiso 1 1 calc R U . . .
C13 C 0.2489(3) 0.5866(2) 0.2501(2) 0.0522(7) Uani 1 1 d . . . . .
H13 H 0.297123 0.599471 0.300210 0.063 Uiso 1 1 calc R U . . .
C14 C 0.5889(2) 0.3710(2) 0.22633(17) 0.0382(5) Uani 1 1 d D . . . .
H14 H 0.516612 0.410950 0.170133 0.046 Uiso 0.652(8) 1 calc R U P A 1
H14A H 0.517960 0.419377 0.169924 0.046 Uiso 0.348(8) 1 calc R U P A 2
C15 C 0.6425(14) 0.4744(9) 0.2387(6) 0.0396(17) Uani 0.652(8) 1 d D U P A 1
C15A C 0.635(3) 0.4636(18) 0.2647(13) 0.043(3) Uani 0.348(8) 1 d D U P A 2
C16 C 0.6645(8) 0.4831(6) 0.3336(6) 0.0490(15) Uani 0.652(8) 1 d . U P A 1
H16 H 0.642029 0.423472 0.393213 0.059 Uiso 0.652(8) 1 calc R U P A 1
C16A C 0.6388(15) 0.4563(12) 0.3665(10) 0.045(2) Uani 0.348(8) 1 d . U P A 2
H16A H 0.604168 0.393965 0.417387 0.054 Uiso 0.348(8) 1 calc R U P A 2
C17 C 0.7182(6) 0.5761(6) 0.3438(5) 0.0533(15) Uani 0.652(8) 1 d . U P A 1
H17 H 0.731242 0.581071 0.409513 0.064 Uiso 0.652(8) 1 calc R U P A 1
C17A C 0.6921(12) 0.5389(10) 0.3959(10) 0.058(2) Uani 0.348(8) 1 d . U P A 2
H17A H 0.693260 0.534609 0.465932 0.070 Uiso 0.348(8) 1 calc R U P A 2
C18 C 0.7521(6) 0.6607(6) 0.2573(6) 0.0565(16) Uani 0.652(8) 1 d . U P A 1
H18 H 0.793052 0.722848 0.263102 0.068 Uiso 0.652(8) 1 calc R U P A 1
C18A C 0.7438(12) 0.6285(12) 0.3185(13) 0.056(2) Uani 0.348(8) 1 d . U P A 2
H18A H 0.783361 0.683783 0.337240 0.067 Uiso 0.348(8) 1 calc R U P A 2
C19 C 0.7271(6) 0.6572(5) 0.1601(6) 0.0538(14) Uani 0.652(8) 1 d . U P A 1
H19 H 0.747500 0.718209 0.100692 0.065 Uiso 0.652(8) 1 calc R U P A 1
C19A C 0.7393(13) 0.6395(12) 0.2158(11) 0.053(2) Uani 0.348(8) 1 d . U P A 2
H19A H 0.770503 0.703406 0.164448 0.064 Uiso 0.348(8) 1 calc R U P A 2
C20 C 0.6727(8) 0.5638(7) 0.1521(5) 0.0435(13) Uani 0.652(8) 1 d . U P A 1
H20 H 0.655606 0.560702 0.086686 0.052 Uiso 0.652(8) 1 calc R U P A 1
C20A C 0.6883(16) 0.5551(15) 0.1909(10) 0.051(2) Uani 0.348(8) 1 d . U P A 2
H20A H 0.688734 0.558819 0.120810 0.061 Uiso 0.348(8) 1 calc R U P A 2
C21 C 0.7275(2) 0.2689(2) 0.18964(17) 0.0382(5) Uani 1 1 d . . . . .
H21 H 0.774339 0.313642 0.125106 0.046 Uiso 1 1 calc R U . . .
C22 C 0.6728(3) 0.1728(2) 0.16238(17) 0.0423(6) Uani 1 1 d . . . . .
H22 H 0.616080 0.133682 0.224672 0.051 Uiso 1 1 calc R U . . .
C23 C 0.7979(3) 0.0647(2) 0.1260(2) 0.0540(7) Uani 1 1 d . . . . .
H23A H 0.872326 0.097316 0.074497 0.065 Uiso 1 1 calc R U . . .
H23B H 0.854660 0.000551 0.183995 0.065 Uiso 1 1 calc R U . . .
C24 C 0.7089(4) 0.0090(3) 0.0798(3) 0.0765(9) Uani 1 1 d . . . . .
H24A H 0.666746 -0.051804 0.133376 0.092 Uiso 1 1 calc R U . . .
H24B H 0.776006 -0.035615 0.029398 0.092 Uiso 1 1 calc R U . . .
C25 C 0.5791(4) 0.1222(3) 0.0280(3) 0.0759(9) Uani 1 1 d . . . . .
H25A H 0.481381 0.101340 0.039874 0.091 Uiso 1 1 calc R U . . .
H25B H 0.604576 0.146987 -0.046532 0.091 Uiso 1 1 calc R U . . .
C26 C 0.5633(3) 0.2299(3) 0.0758(2) 0.0547(7) Uani 1 1 d . . . . .
H26A H 0.592209 0.299852 0.024227 0.066 Uiso 1 1 calc R U . . .
H26B H 0.455502 0.263888 0.102807 0.066 Uiso 1 1 calc R U . . .
C27 C 0.8541(3) 0.2044(2) 0.26495(17) 0.0430(6) Uani 1 1 d . . . . .
H27A H 0.849687 0.263513 0.305456 0.052 Uiso 1 1 calc R U . . .
H27B H 0.833347 0.128488 0.312872 0.052 Uiso 1 1 calc R U . . .
C28 C 1.0150(3) 0.1645(2) 0.21444(18) 0.0424(6) Uani 1 1 d . . . . .
C29 C 1.1353(2) 0.0540(2) 0.27236(17) 0.0391(5) Uani 1 1 d . . . . .
C30 C 1.1310(3) 0.0167(3) 0.37701(19) 0.0612(8) Uani 1 1 d . . . . .
H30 H 1.049742 0.063921 0.415639 0.073 Uiso 1 1 calc R U . . .
C31 C 1.2436(3) -0.0890(3) 0.4270(2) 0.0712(9) Uani 1 1 d . . . . .
H31 H 1.240260 -0.112380 0.499523 0.085 Uiso 1 1 calc R U . . .
C32 C 1.3589(3) -0.1596(3) 0.3732(2) 0.0644(8) Uani 1 1 d . . . . .
H32 H 1.435003 -0.232918 0.407816 0.077 Uiso 1 1 calc R U . . .
C33 C 1.3639(3) -0.1240(3) 0.2696(2) 0.0784(10) Uani 1 1 d . . . . .
H33 H 1.443238 -0.173494 0.231529 0.094 Uiso 1 1 calc R U . . .
C34 C 1.2552(3) -0.0171(3) 0.2193(2) 0.0650(8) Uani 1 1 d . . . . .
H34 H 1.262815 0.008168 0.146731 0.078 Uiso 1 1 calc R U . . .

loop_
_atom_site_aniso_label
_atom_site_aniso_U_11
_atom_site_aniso_U_22
_atom_site_aniso_U_33
_atom_site_aniso_U_23
_atom_site_aniso_U_13
_atom_site_aniso_U_12
O1 0.0517(11) 0.0710(13) 0.0491(11) 0.0072(10) -0.0043(9) -0.0196(10)
N1 0.0418(11) 0.0361(10) 0.0380(11) -0.0046(9) -0.0084(9) -0.0053(9)
C1 0.0555(15) 0.0485(15) 0.0453(14) -0.0032(12) -0.0019(13) -0.0089(12)
C2 0.073(2) 0.0591(18) 0.0502(17) 0.0072(14) 0.0007(15) -0.0110(15)
C3 0.075(2) 0.075(2) 0.0497(17) -0.0012(16) 0.0129(16) -0.0228(17)
C4 0.0541(17) 0.073(2) 0.0602(18) -0.0083(16) 0.0131(15) -0.0120(15)
C5 0.0479(15) 0.0534(16) 0.0490(15) -0.0033(13) 0.0023(12) -0.0081(12)
C6 0.0445(13) 0.0414(13) 0.0396(13) -0.0067(11) -0.0008(11) -0.0095(11)
C7 0.0375(12) 0.0359(12) 0.0378(12) -0.0112(10) -0.0043(10) -0.0067(10)
C8 0.0306(11) 0.0464(14) 0.0374(12) -0.0045(11) -0.0033(10) -0.0095(10)
C9 0.0394(14) 0.0764(19) 0.0553(16) -0.0197(15) -0.0044(13) -0.0151(13)
C10 0.0435(16) 0.121(3) 0.0449(17) -0.0104(19) -0.0103(13) -0.0136(18)
C11 0.0391(16) 0.097(3) 0.061(2) 0.0238(19) -0.0025(15) -0.0061(17)
C12 0.0488(16) 0.0472(16) 0.091(2) 0.0133(16) 0.0030(17) -0.0091(13)
C13 0.0420(14) 0.0418(14) 0.0621(17) -0.0058(13) -0.0025(12) -0.0068(11)
C14 0.0338(11) 0.0349(12) 0.0431(13) -0.0047(10) -0.0074(10) -0.0097(10)
C15 0.028(2) 0.033(3) 0.055(4) -0.017(3) -0.003(3) -0.0009(19)
C15A 0.027(3) 0.035(4) 0.067(5) -0.017(4) -0.001(4) -0.009(3)
C16 0.040(2) 0.040(3) 0.067(4) -0.019(2) -0.004(2) -0.0082(19)
C16A 0.040(4) 0.039(4) 0.063(5) -0.023(4) -0.009(4) -0.010(3)
C17 0.042(2) 0.051(3) 0.075(4) -0.030(3) -0.002(3) -0.014(2)
C17A 0.051(4) 0.045(4) 0.079(5) -0.024(4) -0.006(4) -0.009(3)
C18 0.042(2) 0.050(3) 0.090(5) -0.036(3) -0.003(3) -0.0137(19)
C18A 0.042(4) 0.044(5) 0.085(5) -0.025(5) -0.001(4) -0.013(3)
C19 0.042(2) 0.041(2) 0.079(4) -0.020(3) 0.001(3) -0.0118(18)
C19A 0.042(3) 0.046(4) 0.076(5) -0.026(4) 0.001(4) -0.014(3)
C20 0.033(2) 0.037(2) 0.061(3) -0.015(3) -0.004(2) -0.0096(17)
C20A 0.040(3) 0.042(3) 0.069(5) -0.020(4) 0.003(4) -0.008(3)
C21 0.0380(12) 0.0360(12) 0.0385(12) -0.0070(10) -0.0036(10) -0.0107(10)
C22 0.0513(14) 0.0412(13) 0.0372(13) -0.0113(11) -0.0001(11) -0.0183(11)
C23 0.0687(18) 0.0451(14) 0.0487(15) -0.0160(12) -0.0063(13) -0.0145(13)
C24 0.103(3) 0.0571(19) 0.082(2) -0.0321(17) -0.010(2) -0.0267(18)
C25 0.081(2) 0.089(2) 0.081(2) -0.044(2) -0.0082(18) -0.035(2)
C26 0.0516(15) 0.0643(17) 0.0557(16) -0.0238(14) -0.0083(13) -0.0183(13)
C27 0.0418(13) 0.0406(13) 0.0401(13) -0.0116(11) -0.0050(11) -0.0029(10)
C28 0.0412(13) 0.0429(13) 0.0433(14) -0.0122(11) -0.0039(11) -0.0121(11)
C29 0.0341(12) 0.0437(13) 0.0387(13) -0.0148(11) -0.0021(10) -0.0082(10)
C30 0.0485(15) 0.0758(19) 0.0404(15) -0.0219(14) -0.0032(12) 0.0096(13)
C31 0.0539(17) 0.087(2) 0.0409(15) -0.0070(15) -0.0084(13) 0.0110(15)
C32 0.0470(15) 0.0654(18) 0.0634(19) -0.0154(15) -0.0145(14) 0.0073(13)
C33 0.0547(18) 0.096(2) 0.0611(19) -0.0372(18) -0.0116(15) 0.0227(16)
C34 0.0457(15) 0.089(2) 0.0405(14) -0.0207(15) -0.0013(12) 0.0054(14)

loop_
_atom_type_symbol
_atom_type_description
_atom_type_scat_dispersion_real
_atom_type_scat_dispersion_imag
_atom_type_scat_source
C C 0.0033 0.0016 'International Tables Vol C Tables 4.2.6.8 and 6.1.1.4'
H H 0.0000 0.0000 'International Tables Vol C Tables 4.2.6.8 and 6.1.1.4'
N N 0.0061 0.0033 'International Tables Vol C Tables 4.2.6.8 and 6.1.1.4'
O O 0.0106 0.0060 'International Tables Vol C Tables 4.2.6.8 and 6.1.1.4'

loop_
_geom_angle_atom_site_label_1
_geom_angle_atom_site_label_2
_geom_angle_atom_site_label_3
_geom_angle
_geom_angle_site_symmetry_1
_geom_angle_site_symmetry_3
_geom_angle_publ_flag
C7 N1 H1 120.1 . . ?
C7 N1 C14 119.83(19) . . ?
C14 N1 H1 120.1 . . ?
C2 C1 H1A 119.9 . . ?
C2 C1 C6 120.2(3) . . ?
C6 C1 H1A 119.9 . . ?
C1 C2 H2 119.7 . . ?
C3 C2 C1 120.6(3) . . ?
C3 C2 H2 119.7 . . ?
C2 C3 H3 120.2 . . ?
C2 C3 C4 119.5(3) . . ?
C4 C3 H3 120.2 . . ?
C3 C4 H4 119.7 . . ?
C3 C4 C5 120.6(3) . . ?
C5 C4 H4 119.7 . . ?
C4 C5 H5 119.9 . . ?
C4 C5 C6 120.1(3) . . ?
C6 C5 H5 119.9 . . ?
C1 C6 C5 118.8(2) . . ?
C1 C6 C7 120.5(2) . . ?
C5 C6 C7 120.6(2) . . ?
N1 C7 C6 119.7(2) . . ?
N1 C7 C8 123.1(2) . . ?
C6 C7 C8 117.24(19) . . ?
C9 C8 C7 121.0(2) . . ?
C13 C8 C7 120.0(2) . . ?
C13 C8 C9 119.0(2) . . ?
C8 C9 H9 119.9 . . ?
C8 C9 C10 120.1(3) . . ?
C10 C9 H9 119.9 . . ?
C9 C10 H10 120.0 . . ?
C11 C10 C9 119.9(3) . . ?
C11 C10 H10 120.0 . . ?
C10 C11 H11 119.6 . . ?
C10 C11 C12 120.7(3) . . ?
C12 C11 H11 119.6 . . ?
C11 C12 H12 119.9 . . ?
C11 C12 C13 120.2(3) . . ?
C13 C12 H12 119.9 . . ?
C8 C13 C12 120.0(3) . . ?
C8 C13 H13 120.0 . . ?
C12 C13 H13 120.0 . . ?
N1 C14 H14 106.7 . . ?
N1 C14 H14A 109.6 . . ?
N1 C14 C15 116.2(3) . . ?
N1 C14 C15A 103.6(7) . . ?
N1 C14 C21 110.30(17) . . ?
C15 C14 H14 106.7 . . ?
C15 C14 C21 109.7(5) . . ?
C15A C14 H14A 109.6 . . ?
C15A C14 C21 113.8(9) . . ?
C21 C14 H14 106.7 . . ?
C21 C14 H14A 109.6 . . ?
C16 C15 C14 122.5(6) . . ?
C16 C15 C20 118.4(6) . . ?
C20 C15 C14 119.1(6) . . ?
C16A C15A C14 124.2(12) . . ?
C16A C15A C20A 118.6(11) . . ?
C20A C15A C14 117.0(12) . . ?
C15 C16 H16 119.0 . . ?
C17 C16 C15 122.0(5) . . ?
C17 C16 H16 119.0 . . ?
C15A C16A H16A 119.5 . . ?
C15A C16A C17A 121.1(10) . . ?
C17A C16A H16A 119.5 . . ?
C16 C17 H17 120.7 . . ?
C18 C17 C16 118.6(6) . . ?
C18 C17 H17 120.7 . . ?
C16A C17A H17A 121.1 . . ?
C16A C17A C18A 117.7(10) . . ?
C18A C17A H17A 121.1 . . ?
C17 C18 H18 119.5 . . ?
C17 C18 C19 121.1(5) . . ?
C19 C18 H18 119.5 . . ?
C17A C18A H18A 118.8 . . ?
C19A C18A C17A 122.5(11) . . ?
C19A C18A H18A 118.8 . . ?
C18 C19 H19 120.5 . . ?
C20 C19 C18 119.1(5) . . ?
C20 C19 H19 120.5 . . ?
C18A C19A H19A 121.2 . . ?
C20A C19A C18A 117.6(11) . . ?
C20A C19A H19A 121.2 . . ?
C15 C20 H20 119.6 . . ?
C19 C20 C15 120.8(5) . . ?
C19 C20 H20 119.6 . . ?
C15A C20A H20A 118.8 . . ?
C19A C20A C15A 122.5(11) . . ?
C19A C20A H20A 118.8 . . ?
C14 C21 H21 106.9 . . ?
C22 C21 C14 110.67(18) . . ?
C22 C21 H21 106.9 . . ?
C27 C21 C14 113.06(18) . . ?
C27 C21 H21 106.9 . . ?
C27 C21 C22 112.12(19) . . ?
C21 C22 H22 107.6 . . ?
C21 C22 C26 114.47(19) . . ?
C23 C22 C21 116.6(2) . . ?
C23 C22 H22 107.6 . . ?
C23 C22 C26 102.47(19) . . ?
C26 C22 H22 107.6 . . ?
C22 C23 H23A 111.0 . . ?
C22 C23 H23B 111.0 . . ?
H23A C23 H23B 109.0 . . ?
C24 C23 C22 103.9(2) . . ?
C24 C23 H23A 111.0 . . ?
C24 C23 H23B 111.0 . . ?
C23 C24 H24A 110.8 . . ?
C23 C24 H24B 110.8 . . ?
C23 C24 C25 104.9(2) . . ?
H24A C24 H24B 108.8 . . ?
C25 C24 H24A 110.8 . . ?
C25 C24 H24B 110.8 . . ?
C24 C25 H25A 110.5 . . ?
C24 C25 H25B 110.5 . . ?
C24 C25 C26 106.2(2) . . ?
H25A C25 H25B 108.7 . . ?
C26 C25 H25A 110.5 . . ?
C26 C25 H25B 110.5 . . ?
C22 C26 C25 106.5(2) . . ?
C22 C26 H26A 110.4 . . ?
C22 C26 H26B 110.4 . . ?
C25 C26 H26A 110.4 . . ?
C25 C26 H26B 110.4 . . ?
H26A C26 H26B 108.6 . . ?
C21 C27 H27A 108.8 . . ?
C21 C27 H27B 108.8 . . ?
H27A C27 H27B 107.7 . . ?
C28 C27 C21 113.73(19) . . ?
C28 C27 H27A 108.8 . . ?
C28 C27 H27B 108.8 . . ?
O1 C28 C27 121.7(2) . . ?
O1 C28 C29 119.5(2) . . ?
C29 C28 C27 118.7(2) . . ?
C30 C29 C28 123.1(2) . . ?
C30 C29 C34 117.7(2) . . ?
C34 C29 C28 119.1(2) . . ?
C29 C30 H30 119.6 . . ?
C29 C30 C31 120.7(2) . . ?
C31 C30 H30 119.6 . . ?
C30 C31 H31 119.7 . . ?
C32 C31 C30 120.6(3) . . ?
C32 C31 H31 119.7 . . ?
C31 C32 H32 120.4 . . ?
C33 C32 C31 119.2(3) . . ?
C33 C32 H32 120.4 . . ?
C32 C33 H33 119.7 . . ?
C32 C33 C34 120.6(3) . . ?
C34 C33 H33 119.7 . . ?
C29 C34 H34 119.5 . . ?
C33 C34 C29 121.1(2) . . ?
C33 C34 H34 119.5 . . ?

loop_
_geom_bond_atom_site_label_1
_geom_bond_atom_site_label_2
_geom_bond_distance
_geom_bond_site_symmetry_2
_geom_bond_publ_flag
O1 C28 1.215(3) . ?
N1 H1 0.8800 . ?
N1 C7 1.273(3) . ?
N1 C14 1.463(3) . ?
C1 H1A 0.9500 . ?
C1 C2 1.384(3) . ?
C1 C6 1.387(3) . ?
C2 H2 0.9500 . ?
C2 C3 1.375(4) . ?
C3 H3 0.9500 . ?
C3 C4 1.376(4) . ?
C4 H4 0.9500 . ?
C4 C5 1.381(3) . ?
C5 H5 0.9500 . ?
C5 C6 1.396(3) . ?
C6 C7 1.491(3) . ?
C7 C8 1.498(3) . ?
C8 C9 1.385(3) . ?
C8 C13 1.385(3) . ?
C9 H9 0.9500 . ?
C9 C10 1.394(4) . ?
C10 H10 0.9500 . ?
C10 C11 1.359(5) . ?
C11 H11 0.9500 . ?
C11 C12 1.362(5) . ?
C12 H12 0.9500 . ?
C12 C13 1.390(4) . ?
C13 H13 0.9500 . ?
C14 H14 1.0000 . ?
C14 H14A 1.0000 . ?
C14 C15 1.508(7) . ?
C14 C15A 1.533(13) . ?
C14 C21 1.547(3) . ?
C15 C16 1.388(9) . ?
C15 C20 1.390(9) . ?
C15A C16A 1.379(19) . ?
C15A C20A 1.398(19) . ?
C16 H16 0.9500 . ?
C16 C17 1.383(9) . ?
C16A H16A 0.9500 . ?
C16A C17A 1.395(17) . ?
C17 H17 0.9500 . ?
C17 C18 1.370(8) . ?
C17A H17A 0.9500 . ?
C17A C18A 1.401(14) . ?
C18 H18 0.9500 . ?
C18 C19 1.406(8) . ?
C18A H18A 0.9500 . ?
C18A C19A 1.384(17) . ?
C19 H19 0.9500 . ?
C19 C20 1.381(9) . ?
C19A H19A 0.9500 . ?
C19A C20A 1.367(19) . ?
C20 H20 0.9500 . ?
C20A H20A 0.9500 . ?
C21 H21 1.0000 . ?
C21 C22 1.530(3) . ?
C21 C27 1.527(3) . ?
C22 H22 1.0000 . ?
C22 C23 1.530(3) . ?
C22 C26 1.530(3) . ?
C23 H23A 0.9900 . ?
C23 H23B 0.9900 . ?
C23 C24 1.510(4) . ?
C24 H24A 0.9900 . ?
C24 H24B 0.9900 . ?
C24 C25 1.520(4) . ?
C25 H25A 0.9900 . ?
C25 H25B 0.9900 . ?
C25 C26 1.530(4) . ?
C26 H26A 0.9900 . ?
C26 H26B 0.9900 . ?
C27 H27A 0.9900 . ?
C27 H27B 0.9900 . ?
C27 C28 1.511(3) . ?
C28 C29 1.489(3) . ?
C29 C30 1.371(3) . ?
C29 C34 1.378(3) . ?
C30 H30 0.9500 . ?
C30 C31 1.383(4) . ?
C31 H31 0.9500 . ?
C31 C32 1.360(4) . ?
C32 H32 0.9500 . ?
C32 C33 1.357(4) . ?
C33 H33 0.9500 . ?
C33 C34 1.373(4) . ?
C34 H34 0.9500 . ?

loop_
_geom_torsion_atom_site_label_1
_geom_torsion_atom_site_label_2
_geom_torsion_atom_site_label_3
_geom_torsion_atom_site_label_4
_geom_torsion
_geom_torsion_site_symmetry_1
_geom_torsion_site_symmetry_2
_geom_torsion_site_symmetry_3
_geom_torsion_site_symmetry_4
_geom_torsion_publ_flag
O1 C28 C29 C30 154.2(3) . . . . ?
O1 C28 C29 C34 -27.7(3) . . . . ?
N1 C7 C8 C9 101.1(3) . . . . ?
N1 C7 C8 C13 -78.6(3) . . . . ?
N1 C14 C15 C16 23.1(11) . . . . ?
N1 C14 C15 C20 -157.5(6) . . . . ?
N1 C14 C15A C16A 19(2) . . . . ?
N1 C14 C15A C20A -166.2(14) . . . . ?
N1 C14 C21 C22 58.6(2) . . . . ?
N1 C14 C21 C27 -68.1(2) . . . . ?
C1 C2 C3 C4 0.1(5) . . . . ?
C1 C6 C7 N1 -8.5(3) . . . . ?
C1 C6 C7 C8 172.4(2) . . . . ?
C2 C1 C6 C5 -1.3(4) . . . . ?
C2 C1 C6 C7 177.8(2) . . . . ?
C2 C3 C4 C5 -0.6(5) . . . . ?
C3 C4 C5 C6 0.2(5) . . . . ?
C4 C5 C6 C1 0.8(4) . . . . ?
C4 C5 C6 C7 -178.3(2) . . . . ?
C5 C6 C7 N1 170.6(2) . . . . ?
C5 C6 C7 C8 -8.5(3) . . . . ?
C6 C1 C2 C3 0.9(5) . . . . ?
C6 C7 C8 C9 -79.8(3) . . . . ?
C6 C7 C8 C13 100.5(2) . . . . ?
C7 N1 C14 C15 93.8(6) . . . . ?
C7 N1 C14 C15A 97.2(10) . . . . ?
C7 N1 C14 C21 -140.6(2) . . . . ?
C7 C8 C9 C10 -177.9(2) . . . . ?
C7 C8 C13 C12 179.1(2) . . . . ?
C8 C9 C10 C11 -1.6(4) . . . . ?
C9 C8 C13 C12 -0.6(3) . . . . ?
C9 C10 C11 C12 0.3(4) . . . . ?
C10 C11 C12 C13 0.9(4) . . . . ?
C11 C12 C13 C8 -0.7(4) . . . . ?
C13 C8 C9 C10 1.7(3) . . . . ?
C14 N1 C7 C6 178.79(19) . . . . ?
C14 N1 C7 C8 -2.1(3) . . . . ?
C14 C15 C16 C17 178.0(7) . . . . ?
C14 C15 C20 C19 -177.7(7) . . . . ?
C14 C15A C16A C17A 175.8(15) . . . . ?
C14 C15A C20A C19A -177.2(14) . . . . ?
C14 C21 C22 C23 -179.2(2) . . . . ?
C14 C21 C22 C26 61.2(2) . . . . ?
C14 C21 C27 C28 -147.80(19) . . . . ?
C15 C14 C21 C22 -172.2(4) . . . . ?
C15 C14 C21 C27 61.1(4) . . . . ?
C15 C16 C17 C18 -0.8(9) . . . . ?
C15A C14 C21 C22 174.5(8) . . . . ?
C15A C14 C21 C27 47.8(8) . . . . ?
C15A C16A C17A C18A -0.7(17) . . . . ?
C16 C15 C20 C19 1.7(11) . . . . ?
C16 C17 C18 C19 2.6(8) . . . . ?
C16A C15A C20A C19A -2(2) . . . . ?
C16A C17A C18A C19A 1.9(16) . . . . ?
C17 C18 C19 C20 -2.3(8) . . . . ?
C17A C18A C19A C20A -2.9(17) . . . . ?
C18 C19 C20 C15 0.1(9) . . . . ?
C18A C19A C20A C15A 3(2) . . . . ?
C20 C15 C16 C17 -1.3(11) . . . . ?
C20A C15A C16A C17A 1(2) . . . . ?
C21 C14 C15 C16 -102.8(8) . . . . ?
C21 C14 C15 C20 76.5(9) . . . . ?
C21 C14 C15A C16A -101.2(17) . . . . ?
C21 C14 C15A C20A 74.0(17) . . . . ?
C21 C22 C23 C24 -165.6(2) . . . . ?
C21 C22 C26 C25 155.2(2) . . . . ?
C21 C27 C28 O1 28.1(3) . . . . ?
C21 C27 C28 C29 -152.0(2) . . . . ?
C22 C21 C27 C28 86.2(2) . . . . ?
C22 C23 C24 C25 36.7(3) . . . . ?
C23 C22 C26 C25 27.9(3) . . . . ?
C23 C24 C25 C26 -19.0(3) . . . . ?
C24 C25 C26 C22 -5.9(3) . . . . ?
C26 C22 C23 C24 -39.8(3) . . . . ?
C27 C21 C22 C23 -52.0(3) . . . . ?
C27 C21 C22 C26 -171.55(19) . . . . ?
C27 C28 C29 C30 -25.8(4) . . . . ?
C27 C28 C29 C34 152.3(2) . . . . ?
C28 C29 C30 C31 178.1(3) . . . . ?
C28 C29 C34 C33 -176.2(3) . . . . ?
C29 C30 C31 C32 -1.5(5) . . . . ?
C30 C29 C34 C33 2.0(4) . . . . ?
C30 C31 C32 C33 1.1(5) . . . . ?
C31 C32 C33 C34 0.9(5) . . . . ?
C32 C33 C34 C29 -2.4(5) . . . . ?
C34 C29 C30 C31 0.0(4) . . . . ?
